data_2204968
loop_
_publ_author_name
'Punzo, Francesco'
'Watkin, David J.'
'Pike, Richard'
'Moloney, Mark'
'Panchal, Terry'

_publ_section_title (2<i>R</i>,5<i>S</i>)-2-Trichloromethyl-3-oxa-1-azabicyclo[3.3.0]octane-4,8-dione
_journal_issue 1
_journal_name_full 'Acta Crystallographica Section E'
_journal_page_first o42
_journal_page_last o44
_journal_paper_doi 10.1107/S1600536804031605
_journal_volume 61
_journal_year 2005
_chemical_formula_iupac 'C7 H6 Cl3 N1 O3'
_chemical_formula_moiety 'C7 H6 Cl3 N1 O3'
_chemical_formula_sum 'C7 H6 Cl3 N O3'
_chemical_formula_weight 258.49
_chemical_name_systematic
;
(2R,5S)-2-Trichloromethyl-3-oxa-1-azabicyclo[3,3,0]octane-4,8-dione
;
_space_group_IT_number 19
_symmetry_cell_setting orthorhombic
_symmetry_space_group_name_Hall 'P 2ac 2ab'
_symmetry_space_group_name_H-M 'P 21 21 21'
_atom_sites_solution_hydrogens geom
_atom_sites_solution_primary direct
_audit_creation_method CRYSTALS_ver_12.50
_cell_angle_alpha 90
_cell_angle_beta 90
_cell_angle_gamma 90
_cell_formula_units_Z 4
_cell_length_a 6.04800(10)
_cell_length_b 10.1735(3)
_cell_length_c 15.5791(4)
_cell_measurement_reflns_used 1485
_cell_measurement_temperature 190
_cell_measurement_theta_max 30
_cell_measurement_theta_min 5
_cell_volume 958.57(4)
_computing_cell_refinement DENZO/SCALEPACK
_computing_data_collection 'COLLECT (Nonius, 1997)'
_computing_data_reduction 'DENZO/SCALEPACK (Otwinowski & Minor, 1997)'
_computing_molecular_graphics 'CAMERON (Watkin et al., 1996)'
_computing_publication_material 'CRYSTALS '
_computing_structure_refinement 'CRYSTALS (Betteridge et al., 2003)'
_computing_structure_solution 'SIR92 (Altomare et al., 1994)'
_diffrn_ambient_temperature 190
_diffrn_measured_fraction_theta_full 0.984
_diffrn_measured_fraction_theta_max 0.971
_diffrn_measurement_device_type 'Nonius KappaCCD'
_diffrn_measurement_method \w
_diffrn_radiation_monochromator graphite
_diffrn_radiation_type 'Mo K\a'
_diffrn_radiation_wavelength 0.71073
_diffrn_reflns_av_R_equivalents 0.028
_diffrn_reflns_limit_h_max 8
_diffrn_reflns_limit_h_min -8
_diffrn_reflns_limit_k_max 14
_diffrn_reflns_limit_k_min -14
_diffrn_reflns_limit_l_max 21
_diffrn_reflns_limit_l_min -21
_diffrn_reflns_number 2708
_diffrn_reflns_theta_full 28.801
_diffrn_reflns_theta_max 30.001
_diffrn_reflns_theta_min 5.175
_diffrn_standards_number 0
_exptl_absorpt_coefficient_mu 0.933
_exptl_absorpt_correction_T_max 0.83
_exptl_absorpt_correction_T_min 0.83
_exptl_absorpt_correction_type multi-scan
_exptl_absorpt_process_details '(DENZO/SCALEPACK; Otwinowski & Minor, 1997)'
_exptl_crystal_colour colourless
_exptl_crystal_density_diffrn 1.791
_exptl_crystal_density_meas ?
_exptl_crystal_description needle
_exptl_crystal_F_000 520
_exptl_crystal_size_max 0.80
_exptl_crystal_size_mid 0.20
_exptl_crystal_size_min 0.20
_refine_diff_density_max 0.27
_refine_diff_density_min -0.26
_refine_ls_abs_structure_details 'Flack, (1983), 1104 Friedel-pairs'
_refine_ls_abs_structure_Flack 0.01(6)
_refine_ls_extinction_method None
_refine_ls_goodness_of_fit_ref 0.9547
_refine_ls_hydrogen_treatment constr
_refine_ls_matrix_type full
_refine_ls_number_parameters 128
_refine_ls_number_reflns 2692
_refine_ls_number_restraints 0
_refine_ls_R_factor_all 0.0297
_refine_ls_R_factor_gt 0.0269
_refine_ls_shift/su_max 0.000770
_refine_ls_structure_factor_coef Fsqd
_refine_ls_weighting_details
;
 w=1/[sigma^2^(F^2^) + 0.02 + 0.49p]
 where p=(max(Fo^2^,0) + 2Fc^2^)/3
 Method = SHELXL 97 (Sheldrick, 1997)
;
_refine_ls_weighting_scheme calc
_refine_ls_wR_factor_all 0.0637
_refine_ls_wR_factor_gt 0.0618
_refine_ls_wR_factor_ref 0.0637
_reflns_number_gt 2545
_reflns_number_total 2692
_reflns_threshold_expression I>2\s(I)
_cod_data_source_file sj6035.cif
_cod_data_source_block 3
_cod_original_formula_sum 'C7 H6 Cl3 N1 O3'
_cod_database_code 2204968
_cod_database_fobs_code 2204968

loop_
_symmetry_equiv_pos_as_xyz
x,y,z
x+1/2,-y+1/2,-z
-x,y+1/2,-z+1/2
-x+1/2,-y,z+1/2

loop_
_atom_site_label
_atom_site_fract_x
_atom_site_fract_y
_atom_site_fract_z
_atom_site_U_iso_or_equiv
_atom_site_adp_type
_atom_site_occupancy
_atom_site_type_symbol
C1 0.8490(2) 0.15246(16) 0.24808(9) 0.0240 Uani 1.0000 C
C2 0.8540(2) 0.14921(15) 0.14903(9) 0.0205 Uani 1.0000 C
N3 0.9665(2) 0.03633(13) 0.11515(8) 0.0210 Uani 1.0000 N
C4 1.1804(3) 0.07368(16) 0.07969(10) 0.0247 Uani 1.0000 C
C5 1.1657(3) 0.22241(17) 0.07900(10) 0.0286 Uani 1.0000 C
O6 0.9761(2) 0.26093(11) 0.11948(7) 0.0252 Uani 1.0000 O
O7 1.2939(3) 0.30057(14) 0.05136(10) 0.0485 Uani 1.0000 O
C8 1.1938(3) 0.00394(17) -0.00842(11) 0.0296 Uani 1.0000 C
C9 1.0262(3) -0.10780(18) 0.00128(12) 0.0322 Uani 1.0000 C
C10 0.8571(3) -0.05505(15) 0.06413(10) 0.0258 Uani 1.0000 C
O11 0.6642(2) -0.08309(13) 0.07187(9) 0.0354 Uani 1.0000 O
Cl12 1.11902(7) 0.15831(5) 0.29063(3) 0.0363 Uani 1.0000 Cl
Cl13 0.71158(9) 0.01009(4) 0.28416(3) 0.0407 Uani 1.0000 Cl
Cl14 0.69808(8) 0.29265(4) 0.28155(3) 0.0352 Uani 1.0000 Cl
H21 0.7008 0.1531 0.1278 0.0237 Uiso 1.0000 H
H41 1.3021 0.0455 0.1181 0.0286 Uiso 1.0000 H
H81 1.3388 -0.0319 -0.0172 0.0351 Uiso 1.0000 H
H82 1.1486 0.0656 -0.0533 0.0354 Uiso 1.0000 H
H91 1.1002 -0.1859 0.0264 0.0391 Uiso 1.0000 H
H92 0.9571 -0.1357 -0.0533 0.0390 Uiso 1.0000 H

loop_
_atom_site_aniso_label
_atom_site_aniso_U_11
_atom_site_aniso_U_22
_atom_site_aniso_U_33
_atom_site_aniso_U_12
_atom_site_aniso_U_13
_atom_site_aniso_U_23
C1 0.0243(7) 0.0219(7) 0.0259(6) 0.0005(7) 0.0032(5) 0.0002(6)
C2 0.0194(6) 0.0182(6) 0.0240(6) 0.0008(6) -0.0022(5) 0.0006(6)
N3 0.0192(6) 0.0211(6) 0.0227(6) 0.0007(5) -0.0001(5) -0.0013(5)
C4 0.0212(7) 0.0296(8) 0.0233(7) 0.0000(6) 0.0009(6) -0.0030(6)
C5 0.0334(9) 0.0304(8) 0.0219(7) -0.0084(7) 0.0034(6) -0.0047(6)
O6 0.0324(6) 0.0197(5) 0.0235(5) -0.0020(5) 0.0008(5) 0.0012(4)
O7 0.0617(10) 0.0415(7) 0.0423(7) -0.0242(7) 0.0251(7) -0.0099(6)
C8 0.0294(8) 0.0336(8) 0.0257(7) 0.0051(7) 0.0026(6) -0.0059(6)
C9 0.0408(10) 0.0271(8) 0.0286(8) 0.0018(7) -0.0021(7) -0.0071(6)
C10 0.0301(8) 0.0200(7) 0.0272(7) -0.0006(6) -0.0058(6) 0.0000(6)
O11 0.0297(6) 0.0305(6) 0.0458(7) -0.0069(5) -0.0053(5) -0.0043(5)
Cl12 0.03185(19) 0.0504(2) 0.02677(17) 0.0041(2) -0.00816(15) -0.0008(2)
Cl13 0.0530(3) 0.02717(19) 0.0420(2) -0.00685(19) 0.0198(2) 0.00310(18)
Cl14 0.0385(2) 0.02754(19) 0.0396(2) 0.00699(17) 0.00566(19) -0.00887(17)

loop_
_atom_type_symbol
_atom_type_scat_dispersion_real
_atom_type_scat_dispersion_imag
_atom_type_scat_source
C 0.0033 0.0016 'International Tables Vol C 4.2.6.8 and 6.1.1.4'
H 0.0000 0.0000 'International Tables Vol C 4.2.6.8 and 6.1.1.4'
N 0.0061 0.0033 'International Tables Vol C 4.2.6.8 and 6.1.1.4'
O 0.0106 0.0060 'International Tables Vol C 4.2.6.8 and 6.1.1.4'
Cl 0.1484 0.1585 'International Tables Vol C 4.2.6.8 and 6.1.1.4'

loop_
_geom_angle_atom_site_label_1
_geom_angle_atom_site_label_2
_geom_angle_atom_site_label_3
_geom_angle
_geom_angle_publ_flag
C2 C1 Cl12 110.98(10) yes
C2 C1 Cl13 108.10(11) yes
Cl12 C1 Cl13 110.16(9) yes
C2 C1 Cl14 108.76(11) yes
Cl12 C1 Cl14 109.83(9) yes
Cl13 C1 Cl14 108.97(8) yes
C1 C2 N3 113.21(12) yes
C1 C2 O6 108.34(12) yes
N3 C2 O6 105.82(11) yes
C1 C2 H21 108.457 no
N3 C2 H21 110.761 no
O6 C2 H21 110.199 no
C2 N3 C4 110.58(12) yes
C2 N3 C10 121.30(13) yes
C4 N3 C10 112.34(13) yes
N3 C4 C5 102.17(14) yes
N3 C4 C8 105.25(13) yes
C5 C4 C8 117.03(14) yes
N3 C4 H41 110.794 no
C5 C4 H41 109.699 no
C8 C4 H41 111.354 no
C4 C5 O6 109.41(14) yes
C4 C5 O7 129.11(18) yes
O6 C5 O7 121.44(16) yes
C2 O6 C5 110.71(12) yes
C4 C8 C9 102.61(13) yes
C4 C8 H81 110.425 no
C9 C8 H81 109.705 no
C4 C8 H82 108.963 no
C9 C8 H82 111.198 no
H81 C8 H82 113.404 no
C8 C9 C10 104.36(14) yes
C8 C9 H91 109.562 no
C10 C9 H91 109.503 no
C8 C9 H92 114.037 no
C10 C9 H92 111.890 no
H91 C9 H92 107.434 no
C9 C10 N3 106.57(14) yes
C9 C10 O11 129.32(16) yes
N3 C10 O11 124.11(16) yes

loop_
_geom_bond_atom_site_label_1
_geom_bond_atom_site_label_2
_geom_bond_distance
_geom_bond_publ_flag
C1 C2 1.544(2) yes
C1 Cl12 1.7638(16) yes
C1 Cl13 1.7617(17) yes
C1 Cl14 1.7716(16) yes
C2 N3 1.4352(19) yes
C2 O6 1.4314(19) yes
C2 H21 0.985 no
N3 C4 1.457(2) yes
N3 C10 1.391(2) yes
C4 C5 1.516(2) yes
C4 C8 1.547(2) yes
C4 H41 0.991 no
C5 O6 1.366(2) yes
C5 O7 1.191(2) yes
C8 C9 1.531(3) yes
C8 H81 0.960 no
C8 H82 0.978 no
C9 C10 1.514(3) yes
C9 H91 0.993 no
C9 H92 0.989 no
C10 O11 1.207(2) yes

loop_
_cod_related_entry_id
_cod_related_entry_database
_cod_related_entry_code
1 ChemSpider 9417407
